data_7115361
loop_
_publ_author_name
'Bo Liu'
'Wei-Ping Wu'
'Lei Hou'
'Yao-Yu Wang'

_publ_section_title
;
 Four uncommon nanocage-based Ln-MOFs: highly selective luminescent
 sensing for Cu2+ ions and selective CO2 capture
;
_journal_name_full Chem.Commun.
_journal_page_first 8731
_journal_paper_doi 10.1039/C4cc03049D
_journal_volume 50
_journal_year 2014
_chemical_formula_sum 'C50 H36 Eu3 N4 O23'
_chemical_formula_weight 1516.71
_chemical_name_systematic
; 
 ? 
;
_space_group_IT_number 204
_symmetry_cell_setting cubic
_symmetry_space_group_name_Hall '-I 2 2 3'
_symmetry_space_group_name_H-M 'I m -3'
_atom_sites_solution_hydrogens geom
_atom_sites_solution_primary direct
_atom_sites_solution_secondary difmap
_audit_creation_method SHELXL-97
_cell_angle_alpha 90.00
_cell_angle_beta 90.00
_cell_angle_gamma 90.00
_cell_formula_units_Z 24
_cell_length_a 37.9826(10)
_cell_length_b 37.9826(10)
_cell_length_c 37.9826(10)
_cell_measurement_temperature 293(2)
_cell_volume 54797(2)
_computing_structure_refinement 'SHELXL-97 (Sheldrick, 1997)'
_computing_structure_solution 'SHELXS-97 (Sheldrick, 1990)'
_diffrn_ambient_temperature 293(2)
_diffrn_measured_fraction_theta_full 1.000
_diffrn_measured_fraction_theta_max 1.000
_diffrn_radiation_monochromator graphite
_diffrn_radiation_source 'fine-focus sealed tube'
_diffrn_radiation_type MoK\a
_diffrn_radiation_wavelength 0.71073
_diffrn_reflns_av_R_equivalents 0.0534
_diffrn_reflns_av_sigmaI/netI 0.0183
_diffrn_reflns_limit_h_max 46
_diffrn_reflns_limit_h_min -45
_diffrn_reflns_limit_k_max 43
_diffrn_reflns_limit_k_min -46
_diffrn_reflns_limit_l_max 46
_diffrn_reflns_limit_l_min -46
_diffrn_reflns_number 131578
_diffrn_reflns_theta_full 25.99
_diffrn_reflns_theta_max 25.99
_diffrn_reflns_theta_min 1.31
_exptl_absorpt_coefficient_mu 2.086
_exptl_absorpt_correction_T_max 0.4892
_exptl_absorpt_correction_T_min 0.4892
_exptl_absorpt_correction_type multi-scan
_exptl_absorpt_process_details sadabs
_exptl_crystal_colour colorless
_exptl_crystal_density_diffrn 1.103
_exptl_crystal_density_method 'not measured'
_exptl_crystal_description cubic
_exptl_crystal_F_000 17688
_exptl_crystal_size_max 0.40
_exptl_crystal_size_mid 0.40
_exptl_crystal_size_min 0.40
_platon_squeeze_details
;
;
_refine_diff_density_max 2.845
_refine_diff_density_min -9.194
_refine_diff_density_rms 0.308
_refine_ls_extinction_method none
_refine_ls_goodness_of_fit_ref 1.036
_refine_ls_hydrogen_treatment constr
_refine_ls_matrix_type full
_refine_ls_number_parameters 354
_refine_ls_number_reflns 9417
_refine_ls_number_restraints 182
_refine_ls_restrained_S_all 1.034
_refine_ls_R_factor_all 0.1384
_refine_ls_R_factor_gt 0.1332
_refine_ls_shift/su_max 0.001
_refine_ls_shift/su_mean 0.000
_refine_ls_structure_factor_coef Fsqd
_refine_ls_weighting_details 'calc w=1/[\s^2^(Fo^2^)+(0.1287P)^2^+5482.0552P] where P=(Fo^2^+2Fc^2^)/3'
_refine_ls_weighting_scheme calc
_refine_ls_wR_factor_gt 0.3266
_refine_ls_wR_factor_ref 0.3300
_reflns_number_gt 8615
_reflns_number_total 9417
_reflns_threshold_expression >2sigma(I)
_cod_data_source_file c4cc03049d2.cif
_cod_data_source_block Eu
_cod_original_sg_symbol_H-M Im-3
_cod_database_code 7115361

loop_
_symmetry_equiv_pos_as_xyz
'x, y, z'
'-x, -y, z'
'-x, y, -z'
'x, -y, -z'
'z, x, y'
'z, -x, -y'
'-z, -x, y'
'-z, x, -y'
'y, z, x'
'-y, z, -x'
'y, -z, -x'
'-y, -z, x'
'x+1/2, y+1/2, z+1/2'
'-x+1/2, -y+1/2, z+1/2'
'-x+1/2, y+1/2, -z+1/2'
'x+1/2, -y+1/2, -z+1/2'
'z+1/2, x+1/2, y+1/2'
'z+1/2, -x+1/2, -y+1/2'
'-z+1/2, -x+1/2, y+1/2'
'-z+1/2, x+1/2, -y+1/2'
'y+1/2, z+1/2, x+1/2'
'-y+1/2, z+1/2, -x+1/2'
'y+1/2, -z+1/2, -x+1/2'
'-y+1/2, -z+1/2, x+1/2'
'-x, -y, -z'
'x, y, -z'
'x, -y, z'
'-x, y, z'
'-z, -x, -y'
'-z, x, y'
'z, x, -y'
'z, -x, y'
'-y, -z, -x'
'y, -z, x'
'-y, z, x'
'y, z, -x'
'-x+1/2, -y+1/2, -z+1/2'
'x+1/2, y+1/2, -z+1/2'
'x+1/2, -y+1/2, z+1/2'
'-x+1/2, y+1/2, z+1/2'
'-z+1/2, -x+1/2, -y+1/2'
'-z+1/2, x+1/2, y+1/2'
'z+1/2, x+1/2, -y+1/2'
'z+1/2, -x+1/2, y+1/2'
'-y+1/2, -z+1/2, -x+1/2'
'y+1/2, -z+1/2, x+1/2'
'-y+1/2, z+1/2, x+1/2'
'y+1/2, z+1/2, -x+1/2'

loop_
_atom_site_label
_atom_site_type_symbol
_atom_site_fract_x
_atom_site_fract_y
_atom_site_fract_z
_atom_site_U_iso_or_equiv
_atom_site_adp_type
_atom_site_occupancy
_atom_site_symmetry_multiplicity
_atom_site_calc_flag
_atom_site_refinement_flags
C1 C 0.2506(9) 0.9120(5) 0.1838(7) 0.097(6) Uani 1 1 d U
C2 C 0.2611(6) 0.9099(4) 0.1459(4) 0.108(5) Uani 1 1 d GU
C3 C 0.2797(6) 0.9383(3) 0.1322(4) 0.119(5) Uani 1 1 d GU
H3 H 0.2817 0.9590 0.1452 0.143 Uiso 1 1 calc R
C4 C 0.2954(6) 0.9358(4) 0.0992(5) 0.133(5) Uani 1 1 d GU
C5 C 0.2924(6) 0.9049(4) 0.0799(4) 0.126(5) Uani 1 1 d GU
H5 H 0.3029 0.9032 0.0578 0.152 Uiso 1 1 calc R
C6 C 0.2738(6) 0.8765(3) 0.0936(4) 0.115(4) Uani 1 1 d GDU
C7 C 0.2582(6) 0.8790(3) 0.1266(5) 0.107(5) Uani 1 1 d GU
H7 H 0.2457 0.8600 0.1357 0.128 Uiso 1 1 calc R
C9 C 0.3122(10) 0.9698(6) 0.0839(9) 0.144(6) Uani 1 1 d DU
C10 C 0.3412(10) 0.9672(6) 0.0616(10) 0.154(7) Uani 1 1 d DU
H10 H 0.3513 0.9459 0.0548 0.185 Uiso 1 1 calc R
C11 C 0.3536(16) 1.0000 0.0506(14) 0.157(9) Uani 1 2 d SDU
H11 H 0.3718 1.0000 0.0344 0.189 Uiso 1 2 calc SR
C12 C 0.3152(7) 0.9117(5) 0.2669(10) 0.116(7) Uani 1 1 d U
C13 C 0.3537(4) 0.9086(4) 0.2732(8) 0.134(6) Uani 1 1 d GU
C14 C 0.3726(5) 0.8775(3) 0.2697(7) 0.137(6) Uani 1 1 d GU
H14 H 0.3622 0.8579 0.2594 0.164 Uiso 1 1 calc R
C15 C 0.4072(5) 0.8756(4) 0.2817(7) 0.149(6) Uani 1 1 d GDU
C16 C 0.4228(4) 0.9049(5) 0.2971(8) 0.160(7) Uani 1 1 d GU
H16 H 0.4459 0.9037 0.3051 0.192 Uiso 1 1 calc R
C17 C 0.4039(5) 0.9360(4) 0.3006(8) 0.157(6) Uani 1 1 d GDU
C18 C 0.3693(5) 0.9379(3) 0.2886(8) 0.149(6) Uani 1 1 d GU
H18 H 0.3567 0.9587 0.2910 0.179 Uiso 1 1 calc R
C20 C 0.4206(10) 0.9682(4) 0.3166(11) 0.166(7) Uani 1 1 d DU
C21 C 0.4461(10) 0.9670(7) 0.3432(10) 0.174(8) Uani 1 1 d DU
H21 H 0.4577 0.9466 0.3500 0.209 Uiso 1 1 calc R
C22 C 0.4522(15) 1.0000 0.3583(16) 0.174(9) Uani 1 2 d SDU
H22 H 0.4613 1.0000 0.3810 0.209 Uiso 1 2 calc SR
C19 C 0.4288(4) 0.8436(3) 0.2725(3) 0.151(7) Uani 1 1 d DU
C25 C 0.2018(5) 0.8455(4) 0.2943(5) 0.051(4) Uani 1 1 d .
H25 H 0.1946 0.8648 0.3075 0.062 Uiso 1 1 calc R
C26 C 0.1611(5) 0.8128(5) 0.3301(4) 0.061(5) Uani 1 1 d DU
H26A H 0.1721 0.8055 0.3517 0.092 Uiso 1 1 calc R
H26B H 0.1438 0.7957 0.3233 0.092 Uiso 1 1 calc R
H26C H 0.1499 0.8352 0.3335 0.092 Uiso 1 1 calc R
C27 C 0.1972(5) 0.7852(4) 0.2827(5) 0.065(5) Uani 1 1 d DU
H27A H 0.1780 0.7784 0.2678 0.098 Uiso 1 1 calc R
H27B H 0.2030 0.7661 0.2982 0.098 Uiso 1 1 calc R
H27C H 0.2173 0.7909 0.2684 0.098 Uiso 1 1 calc R
C23 C 0.2434(7) 1.0000 0.2560(7) 0.050(6) Uani 1 2 d S
H23 H 0.2616 1.0000 0.2396 0.060 Uiso 1 2 calc SR
C24 C 0.1171(17) 1.0000 0.3745(16) 0.135(13) Uani 1 2 d SU
H24 H 0.0989 1.0000 0.3908 0.163 Uiso 1 2 calc SR
Eu1 Eu 0.18600(3) 1.0000 0.31038(3) 0.0383(3) Uani 1 2 d S
Eu2 Eu 0.24351(2) 0.911293(16) 0.25613(2) 0.0374(3) Uani 1 1 d .
N1 N 0.2987(12) 1.0000 0.0963(11) 0.139(18) Uani 1 2 d SD
N2 N 0.4091(15) 1.0000 0.3062(11) 0.17(2) Uani 1 2 d SD
N3 N 0.1871(4) 0.8157(3) 0.3033(4) 0.054(3) Uani 1 1 d DU
O1 O 0.2432(4) 0.8827(3) 0.2004(3) 0.057(3) Uani 1 1 d .
O2 O 0.2557(6) 0.9386(4) 0.2020(5) 0.114(8) Uani 1 1 d .
O5 O 0.3004(3) 0.8837(3) 0.2599(4) 0.053(3) Uani 1 1 d .
O6 O 0.3002(4) 0.9400(3) 0.2656(6) 0.093(6) Uani 1 1 d .
O7 O 0.4122(3) 0.8187(3) 0.2614(4) 0.063(4) Uani 1 1 d D
O8 O 0.4609(5) 0.8424(6) 0.2758(6) 0.126(8) Uani 1 1 d D
O3 O 0.2531(5) 0.8190(4) 0.0861(4) 0.088(4) Uani 1 1 d DU
O4 O 0.2998(6) 0.8361(5) 0.0562(5) 0.120(5) Uani 1 1 d DU
O11 O 0.1225(6) 1.0000 0.3372(9) 0.099(7) Uani 1 2 d SU
O10 O 0.1582(8) 1.0000 0.3729(5) 0.092(7) Uani 1 2 d SU
O12 O 0.2240(3) 0.8524(3) 0.2711(3) 0.047(3) Uani 1 1 d .
O9 O 0.2293(3) 0.9715(2) 0.2687(3) 0.044(3) Uani 1 1 d .
O1W O 0.1536(10) 1.0000 0.2571(10) 0.156(14) Uani 1 2 d SU
H1W H 0.1590 1.0181 0.2452 0.234 Uiso 1 1 d R
C8 C 0.2755(4) 0.8405(3) 0.0772(3) 0.111(4) Uani 1 1 d DU

loop_
_atom_site_aniso_label
_atom_site_aniso_U_11
_atom_site_aniso_U_22
_atom_site_aniso_U_33
_atom_site_aniso_U_23
_atom_site_aniso_U_13
_atom_site_aniso_U_12
C1 0.177(14) 0.030(7) 0.083(10) 0.005(8) 0.063(11) -0.005(9)
C2 0.190(12) 0.041(6) 0.092(8) -0.002(6) 0.071(9) 0.003(8)
C3 0.202(12) 0.054(7) 0.102(9) -0.010(7) 0.076(9) 0.008(9)
C4 0.212(12) 0.073(8) 0.113(9) -0.012(7) 0.083(9) 0.009(8)
C5 0.207(12) 0.071(8) 0.102(9) -0.011(8) 0.077(9) 0.009(9)
C6 0.191(11) 0.061(7) 0.092(8) -0.008(7) 0.074(8) 0.009(8)
C7 0.189(12) 0.044(7) 0.087(9) -0.008(7) 0.076(9) 0.008(8)
C9 0.222(14) 0.090(10) 0.119(11) -0.004(8) 0.091(11) 0.004(9)
C10 0.230(16) 0.101(12) 0.130(13) -0.003(8) 0.095(13) 0.003(8)
C11 0.232(19) 0.107(15) 0.133(16) 0.000 0.100(15) 0.000
C12 0.085(11) 0.022(7) 0.242(18) 0.011(10) -0.084(12) 0.000(7)
C13 0.102(9) 0.039(6) 0.263(16) 0.002(8) -0.090(11) 0.004(7)
C14 0.097(10) 0.043(7) 0.271(17) -0.003(9) -0.095(11) 0.008(7)
C15 0.111(10) 0.052(7) 0.284(17) -0.005(9) -0.095(11) 0.012(8)
C16 0.129(11) 0.061(8) 0.289(17) -0.006(10) -0.099(12) 0.017(8)
C17 0.134(10) 0.056(7) 0.282(16) -0.006(9) -0.103(11) 0.008(8)
C18 0.123(10) 0.051(8) 0.274(16) -0.001(9) -0.097(11) 0.004(8)
C20 0.149(12) 0.065(9) 0.284(18) -0.006(9) -0.111(13) -0.001(9)
C21 0.160(14) 0.074(10) 0.29(2) -0.005(8) -0.112(14) -0.004(8)
C22 0.164(17) 0.072(13) 0.29(2) 0.000 -0.114(17) 0.000
C19 0.109(12) 0.058(10) 0.287(19) -0.006(12) -0.097(14) 0.013(10)
C25 0.074(12) 0.031(8) 0.049(9) 0.007(7) -0.001(9) -0.008(8)
C26 0.100(12) 0.041(8) 0.043(8) 0.013(7) -0.031(9) -0.028(8)
C27 0.062(10) 0.040(8) 0.093(13) 0.016(9) -0.008(10) -0.006(8)
C23 0.055(14) 0.018(9) 0.076(17) 0.000 0.016(12) 0.000
C24 0.18(2) 0.08(3) 0.15(2) 0.000 -0.08(3) 0.000
Eu1 0.0520(7) 0.0166(5) 0.0465(6) 0.000 0.0017(5) 0.000
Eu2 0.0512(5) 0.0092(3) 0.0517(5) 0.0000(3) 0.0177(4) -0.0007(3)
N1 0.19(4) 0.061(18) 0.17(4) 0.000 0.12(3) 0.000
N2 0.30(7) 0.07(2) 0.13(3) 0.000 -0.09(4) 0.000
N3 0.061(8) 0.040(7) 0.060(8) 0.019(6) -0.008(7) -0.015(6)
O1 0.086(9) 0.031(6) 0.053(7) 0.006(5) -0.005(7) -0.008(6)
O2 0.21(2) 0.034(7) 0.096(12) 0.002(8) 0.085(14) -0.025(10)
O5 0.057(7) 0.021(5) 0.080(9) -0.010(5) 0.005(6) -0.005(5)
O6 0.052(8) 0.027(6) 0.20(2) -0.016(9) 0.020(10) 0.003(6)
O7 0.034(6) 0.058(8) 0.097(11) 0.006(7) -0.013(6) 0.006(5)
O8 0.15(2) 0.100(15) 0.131(18) 0.009(14) -0.004(16) 0.020(14)
O3 0.138(11) 0.061(7) 0.064(7) 0.003(6) 0.056(8) -0.006(8)
O4 0.177(13) 0.083(9) 0.101(9) 0.001(8) 0.065(9) -0.020(9)
O11 0.056(12) 0.051(11) 0.19(2) 0.000 0.035(12) 0.000
O10 0.18(2) 0.041(10) 0.054(11) 0.000 0.041(12) 0.000
O12 0.066(7) 0.026(5) 0.050(6) 0.003(5) 0.010(6) -0.001(5)
O9 0.062(7) 0.012(4) 0.059(7) -0.009(4) 0.005(6) 0.006(4)
O1W 0.149(16) 0.161(16) 0.158(16) 0.000 -0.008(10) 0.000
C8 0.173(11) 0.072(7) 0.088(8) -0.005(7) 0.066(8) -0.006(8)

loop_
_atom_type_symbol
_atom_type_description
_atom_type_scat_dispersion_real
_atom_type_scat_dispersion_imag
_atom_type_scat_source
C C 0.0033 0.0016 'International Tables Vol C Tables 4.2.6.8 and 6.1.1.4'
H H 0.0000 0.0000 'International Tables Vol C Tables 4.2.6.8 and 6.1.1.4'
N N 0.0061 0.0033 'International Tables Vol C Tables 4.2.6.8 and 6.1.1.4'
O O 0.0106 0.0060 'International Tables Vol C Tables 4.2.6.8 and 6.1.1.4'
Eu Eu -0.1578 3.6682 'International Tables Vol C Tables 4.2.6.8 and 6.1.1.4'

loop_
_geom_angle_atom_site_label_1
_geom_angle_atom_site_label_2
_geom_angle_atom_site_label_3
_geom_angle
_geom_angle_site_symmetry_1
_geom_angle_site_symmetry_3
O2 C1 O1 117(2) . .
O2 C1 C2 122.6(18) . .
O1 C1 C2 118.3(17) . .
C3 C2 C7 120.0 . .
C3 C2 C1 117.0(14) . .
C7 C2 C1 122.1(12) . .
C2 C3 C4 120.0 . .
C2 C3 H3 120.0 . .
C4 C3 H3 120.0 . .
C5 C4 C3 120.0 . .
C5 C4 C9 122.5(14) . .
C3 C4 C9 117.2(13) . .
C4 C5 C6 120.0 . .
C4 C5 H5 120.0 . .
C6 C5 H5 120.0 . .
C7 C6 C5 120.0 . .
C7 C6 C8 117.0(11) . .
C5 C6 C8 121.9(11) . .
C6 C7 C2 120.0 . .
C6 C7 H7 120.0 . .
C2 C7 H7 120.0 . .
N1 C9 C10 125(3) . .
N1 C9 C4 115.0(19) . .
C10 C9 C4 119.6(17) . .
C9 C10 C11 113(3) . .
C9 C10 H10 123.7 . .
C11 C10 H10 123.7 . .
C10 C11 C10 127(4) . 27_575
C10 C11 H11 116.7 . .
C10 C11 H11 116.7 27_575 .
O6 C12 O5 123(2) . .
O6 C12 C13 122.5(18) . .
O5 C12 C13 114.4(17) . .
C14 C13 C18 120.0 . .
C14 C13 C12 124.1(13) . .
C18 C13 C12 115.1(15) . .
C13 C14 C15 120.0 . .
C13 C14 H14 120.0 . .
C15 C14 H14 120.0 . .
C16 C15 C14 120.0 . .
C16 C15 C19 120.6(13) . .
C14 C15 C19 118.7(13) . .
C15 C16 C17 120.0 . .
C15 C16 H16 120.0 . .
C17 C16 H16 120.0 . .
C18 C17 C16 120.0 . .
C18 C17 C20 119.3(16) . .
C16 C17 C20 120.7(16) . .
C17 C18 C13 120.0 . .
C17 C18 H18 120.0 . .
C13 C18 H18 120.0 . .
N2 C20 C21 118(2) . .
N2 C20 C17 118.2(14) . .
C21 C20 C17 123.8(18) . .
C22 C21 C20 112(3) . .
C22 C21 H21 123.8 . .
C20 C21 H21 123.8 . .
C21 C22 C21 127(5) . 27_575
C21 C22 H22 116.4 . .
C21 C22 H22 116.4 27_575 .
O7 C19 O8 121.5(17) . .
O7 C19 C15 115.3(15) . .
O8 C19 C15 123.2(17) . .
O12 C25 N3 130.8(17) . .
O12 C25 H25 114.6 . .
N3 C25 H25 114.6 . .
N3 C26 H26A 109.5 . .
N3 C26 H26B 109.5 . .
H26A C26 H26B 109.5 . .
N3 C26 H26C 109.5 . .
H26A C26 H26C 109.5 . .
H26B C26 H26C 109.5 . .
N3 C27 H27A 109.5 . .
N3 C27 H27B 109.5 . .
H27A C27 H27B 109.5 . .
N3 C27 H27C 109.5 . .
H27A C27 H27C 109.5 . .
H27B C27 H27C 109.5 . .
O9 C23 O9 113(2) 27_575 .
O9 C23 H23 123.7 27_575 .
O9 C23 H23 123.7 . .
O11 C24 O10 80(4) . .
O11 C24 H24 140.2 . .
O10 C24 H24 140.2 . .
O4 Eu1 O4 132.8(10) 12_665 35_665
O4 Eu1 O1W 70.4(6) 12_665 .
O4 Eu1 O1W 70.4(6) 35_665 .
O4 Eu1 O8 150.5(7) 12_665 19_564
O4 Eu1 O8 74.9(7) 35_665 19_564
O1W Eu1 O8 138.2(6) . 19_564
O4 Eu1 O8 74.9(7) 12_665 42_554
O4 Eu1 O8 150.5(7) 35_665 42_554
O1W Eu1 O8 138.2(6) . 42_554
O8 Eu1 O8 76.2(10) 19_564 42_554
O4 Eu1 O9 74.6(5) 12_665 .
O4 Eu1 O9 121.3(5) 35_665 .
O1W Eu1 O9 78.7(9) . .
O8 Eu1 O9 100.9(6) 19_564 .
O8 Eu1 O9 70.1(6) 42_554 .
O4 Eu1 O9 121.3(5) 12_665 27_575
O4 Eu1 O9 74.6(5) 35_665 27_575
O1W Eu1 O9 78.7(9) . 27_575
O8 Eu1 O9 70.1(6) 19_564 27_575
O8 Eu1 O9 100.9(6) 42_554 27_575
O9 Eu1 O9 50.7(4) . 27_575
O4 Eu1 O10 90.6(6) 12_665 .
O4 Eu1 O10 90.6(6) 35_665 .
O1W Eu1 O10 124.7(12) . .
O8 Eu1 O10 77.4(8) 19_564 .
O8 Eu1 O10 77.4(8) 42_554 .
O9 Eu1 O10 146.8(5) . .
O9 Eu1 O10 146.8(5) 27_575 .
O4 Eu1 O11 74.6(5) 12_665 .
O4 Eu1 O11 74.6(5) 35_665 .
O1W Eu1 O11 81.6(12) . .
O8 Eu1 O11 111.0(8) 19_564 .
O8 Eu1 O11 111.0(8) 42_554 .
O9 Eu1 O11 147.5(5) . .
O9 Eu1 O11 147.5(5) 27_575 .
O10 Eu1 O11 43.1(11) . .
O4 Eu1 H1W 86.5 12_665 .
O4 Eu1 H1W 58.9 35_665 .
O1W Eu1 H1W 16.8 . .
O8 Eu1 H1W 121.5 19_564 .
O8 Eu1 H1W 146.1 42_554 .
O9 Eu1 H1W 77.7 . .
O9 Eu1 H1W 64.8 27_575 .
O10 Eu1 H1W 131.8 . .
O11 Eu1 H1W 90.4 . .
O2 Eu2 O3 97.9(8) . 12_665
O2 Eu2 O1 54.8(5) . .
O3 Eu2 O1 88.3(5) 12_665 .
O2 Eu2 O7 151.8(5) . 42_554
O3 Eu2 O7 88.2(6) 12_665 42_554
O1 Eu2 O7 153.3(4) . 42_554
O2 Eu2 O9 78.4(5) . .
O3 Eu2 O9 75.2(4) 12_665 .
O1 Eu2 O9 127.7(4) . .
O7 Eu2 O9 76.6(4) 42_554 .
O2 Eu2 O5 93.8(6) . .
O3 Eu2 O5 156.6(4) 12_665 .
O1 Eu2 O5 81.9(5) . .
O7 Eu2 O5 91.0(5) 42_554 .
O9 Eu2 O5 127.3(4) . .
O2 Eu2 O12 132.3(5) . .
O3 Eu2 O12 75.2(5) 12_665 .
O1 Eu2 O12 77.6(4) . .
O7 Eu2 O12 75.9(4) 42_554 .
O9 Eu2 O12 139.8(4) . .
O5 Eu2 O12 81.9(4) . .
O2 Eu2 O6 75.9(8) . .
O3 Eu2 O6 150.3(4) 12_665 .
O1 Eu2 O6 109.9(6) . .
O7 Eu2 O6 85.2(6) 42_554 .
O9 Eu2 O6 75.1(4) . .
O5 Eu2 O6 52.6(4) . .
O12 Eu2 O6 130.4(5) . .
C9 N1 C9 118(3) . 27_575
C20 N2 C20 128(3) 27_575 .
C25 N3 C26 123.4(14) . .
C25 N3 C27 116.1(14) . .
C26 N3 C27 120.4(14) . .
C1 O1 Eu2 92.2(13) . .
C1 O2 Eu2 95.6(12) . .
C12 O5 Eu2 92.5(12) . .
C12 O6 Eu2 91.5(13) . .
C19 O7 Eu2 144.4(10) . 48_455
C19 O8 Eu1 134.0(12) . 22_655
C8 O3 Eu2 130.0(12) . 6_566
C8 O4 Eu1 140.6(15) . 6_566
C24 O11 Eu1 121(3) . .
C24 O10 Eu1 116(3) . .
C25 O12 Eu2 124.4(10) . .
C23 O9 Eu2 128.7(11) . .
C23 O9 Eu1 98.4(10) . .
Eu2 O9 Eu1 132.9(5) . .
Eu1 O1W H1W 109.4 . .
O3 C8 O4 127.4(15) . .
O3 C8 C6 117.5(15) . .
O4 C8 C6 115.1(15) . .

loop_
_geom_bond_atom_site_label_1
_geom_bond_atom_site_label_2
_geom_bond_distance
_geom_bond_site_symmetry_2
C1 O2 1.24(3) .
C1 O1 1.31(2) .
C1 C2 1.50(3) .
C2 C3 1.3900 .
C2 C7 1.3900 .
C3 C4 1.3900 .
C3 H3 0.9300 .
C4 C5 1.3900 .
C4 C9 1.55(3) .
C5 C6 1.3900 .
C5 H5 0.9300 .
C6 C7 1.3900 .
C6 C8 1.502(9) .
C7 H7 0.9300 .
C9 N1 1.342(10) .
C9 C10 1.393(10) .
C10 C11 1.395(10) .
C10 H10 0.9300 .
C11 C10 1.395(10) 27_575
C11 H11 0.9300 .
C12 O6 1.22(2) .
C12 O5 1.23(2) .
C12 C13 1.49(3) .
C13 C14 1.3900 .
C13 C18 1.3900 .
C14 C15 1.3900 .
C14 H14 0.9300 .
C15 C16 1.3900 .
C15 C19 1.510(10) .
C16 C17 1.3900 .
C16 H16 0.9300 .
C17 C18 1.3900 .
C17 C20 1.506(10) .
C18 H18 0.9300 .
C20 N2 1.343(10) .
C20 C21 1.398(10) .
C21 C22 1.397(10) .
C21 H21 0.9300 .
C22 C21 1.397(10) 27_575
C22 H22 0.9300 .
C19 O7 1.213(10) .
C19 O8 1.227(10) .
C25 O12 1.25(2) .
C25 N3 1.31(2) .
C25 H25 0.9300 .
C26 N3 1.425(9) .
C26 H26A 0.9600 .
C26 H26B 0.9600 .
C26 H26C 0.9600 .
C27 N3 1.450(9) .
C27 H27A 0.9600 .
C27 H27B 0.9600 .
C27 H27C 0.9600 .
C23 O9 1.301(17) 27_575
C23 O9 1.301(17) .
C23 H23 0.9300 .
C24 O11 1.43(6) .
C24 O10 1.56(6) .
C24 H24 0.9300 .
Eu1 O4 2.330(18) 12_665
Eu1 O4 2.330(18) 35_665
Eu1 O1W 2.37(4) .
Eu1 O8 2.40(2) 19_564
Eu1 O8 2.404(19) 42_554
Eu1 O9 2.525(11) .
Eu1 O9 2.525(11) 27_575
Eu1 O10 2.60(2) .
Eu1 O11 2.62(2) .
Eu1 H1W 2.7685 .
Eu2 O2 2.349(15) .
Eu2 O3 2.378(15) 12_665
Eu2 O1 2.379(12) .
Eu2 O7 2.383(13) 42_554
Eu2 O9 2.399(9) .
Eu2 O5 2.408(12) .
Eu2 O12 2.425(10) .
Eu2 O6 2.438(14) .
N1 C9 1.342(10) 27_575
N2 C20 1.343(10) 27_575
O7 Eu2 2.383(13) 48_455
O8 Eu1 2.404(19) 22_655
O3 C8 1.228(9) .
O3 Eu2 2.378(15) 6_566
O4 C8 1.229(9) .
O4 Eu1 2.330(18) 6_566
O1W H1W 0.8499 .

loop_
_platon_squeeze_void_nr
_platon_squeeze_void_average_x
_platon_squeeze_void_average_y
_platon_squeeze_void_average_z
_platon_squeeze_void_volume
_platon_squeeze_void_count_electrons
1 0.000 0.000 0.000 5840.0 984.3
2 0.500 0.000 0.000 2867.3 578.0
3 0.500 0.000 0.500 2870.1 580.6
4 0.000 0.000 0.500 2865.0 582.4
5 0.500 0.500 0.000 2870.2 580.7
6 0.500 0.500 0.500 5829.7 987.6
7 0.000 0.500 0.000 2864.9 582.7
8 0.000 0.500 0.500 2865.2 576.1
